data_7103567
loop_
_publ_author_name
'Domski, Gregory J'
'Edson, Joseph B'
'Keresztes, Ivan'
'Lobkovsky, Emil B'
'Coates, Geoffrey W'

_publ_section_title
;
 Synthesis of a new olefin polymerization catalyst supported by an
 sp3-C donor via insertion of a ligand-appended alkene into the Hf-C
 bond of a neutral pyridylamidohafnium trimethyl complex.
;
_journal_issue 46
_journal_name_full 'Chemical communications (Cambridge, England)'
_journal_page_first 6137
_journal_page_last 6139
_journal_paper_doi 10.1039/b811384j
_journal_year 2008
_chemical_formula_moiety 'C35 H44 Hf N2'
_chemical_formula_sum 'C35 H44 Hf N2'
_chemical_formula_weight 671.21
_chemical_name_systematic
;
?
;
_space_group_IT_number 33
_symmetry_cell_setting orthorhombic
_symmetry_space_group_name_Hall 'P 2c -2n'
_symmetry_space_group_name_H-M 'P n a 21'
_atom_sites_solution_hydrogens geom
_atom_sites_solution_primary direct
_atom_sites_solution_secondary difmap
_audit_creation_method SHELXL-97
_cell_angle_alpha 90.00
_cell_angle_beta 90.00
_cell_angle_gamma 90.00
_cell_formula_units_Z 4
_cell_length_a 20.2668(9)
_cell_length_b 10.4810(5)
_cell_length_c 14.6117(7)
_cell_measurement_reflns_used 2108
_cell_measurement_temperature 203(2)
_cell_measurement_theta_max 21.56
_cell_measurement_theta_min 2.45
_cell_volume 3103.8(3)
_computing_cell_refinement 'Bruker APEX2'
_computing_data_collection 'Bruker APEX2'
_computing_data_reduction 'Bruker APEX2'
_computing_molecular_graphics 'Bruker SHELXTL'
_computing_publication_material 'Bruker SHELXTL'
_computing_structure_refinement 'SHELXL-97 (Sheldrick, 1997)'
_computing_structure_solution 'SHELXS-97 (Sheldrick, 1990)'
_diffrn_ambient_temperature 203(2)
_diffrn_measured_fraction_theta_full 0.996
_diffrn_measured_fraction_theta_max 0.996
_diffrn_measurement_device_type 'X8 APEX II'
_diffrn_measurement_method 'phi scan'
_diffrn_radiation_monochromator graphite
_diffrn_radiation_source 'fine-focus sealed tube'
_diffrn_radiation_type MoK\a
_diffrn_radiation_wavelength 0.71073
_diffrn_reflns_av_R_equivalents 0.0725
_diffrn_reflns_av_sigmaI/netI 0.0940
_diffrn_reflns_limit_h_max 27
_diffrn_reflns_limit_h_min -25
_diffrn_reflns_limit_k_max 13
_diffrn_reflns_limit_k_min -11
_diffrn_reflns_limit_l_max 15
_diffrn_reflns_limit_l_min -19
_diffrn_reflns_number 17243
_diffrn_reflns_theta_full 28.32
_diffrn_reflns_theta_max 28.32
_diffrn_reflns_theta_min 2.01
_exptl_absorpt_coefficient_mu 3.385
_exptl_absorpt_correction_T_max 0.8490
_exptl_absorpt_correction_T_min 0.5508
_exptl_absorpt_correction_type multi-scan
_exptl_absorpt_process_details SADABS
_exptl_crystal_colour yellow
_exptl_crystal_density_diffrn 1.436
_exptl_crystal_density_method 'not measured'
_exptl_crystal_description block
_exptl_crystal_F_000 1360
_exptl_crystal_size_max 0.20
_exptl_crystal_size_mid 0.10
_exptl_crystal_size_min 0.05
_refine_diff_density_max 1.155
_refine_diff_density_min -1.235
_refine_diff_density_rms 0.144
_refine_ls_abs_structure_details 'Flack H D (1983), Acta Cryst. A39, 876-881'
_refine_ls_abs_structure_Flack -0.002(15)
_refine_ls_extinction_method none
_refine_ls_goodness_of_fit_ref 0.969
_refine_ls_hydrogen_treatment riding
_refine_ls_matrix_type full
_refine_ls_number_parameters 343
_refine_ls_number_reflns 6188
_refine_ls_number_restraints 1
_refine_ls_restrained_S_all 0.969
_refine_ls_R_factor_all 0.0758
_refine_ls_R_factor_gt 0.0450
_refine_ls_shift/su_max 0.011
_refine_ls_shift/su_mean 0.001
_refine_ls_structure_factor_coef Fsqd
_refine_ls_weighting_details 'calc w=1/[\s^2^(Fo^2^)+(0.0300P)^2^+0.0000P] where P=(Fo^2^+2Fc^2^)/3'
_refine_ls_weighting_scheme calc
_refine_ls_wR_factor_gt 0.0844
_refine_ls_wR_factor_ref 0.0971
_reflns_number_gt 4326
_reflns_number_total 6188
_reflns_threshold_expression >2sigma(I)
_cod_data_source_file b811384j.txt
_cod_data_source_block gd10
_cod_depositor_comments
;
The following automatic conversions were performed:
'_symmetry_cell_setting' value 'Orthorhombic' changed to 'orthorhombic'
according to '/home/saulius/struct/CIF-dictionaries/cif_core.dic'
dictionary named 'cif_core.dic' version 2.4.1 from 2010-06-29.

Automatic conversion script
Id: cif_fix_enum 1527 2010-12-29 10:47:43Z saulius 
;
_cod_original_sg_symbol_H-M Pna2(1)
_cod_database_code 7103567

loop_
_symmetry_equiv_pos_as_xyz
'x, y, z'
'-x, -y, z+1/2'
'x+1/2, -y+1/2, z'
'-x+1/2, y+1/2, z+1/2'

loop_
_atom_site_label
_atom_site_type_symbol
_atom_site_fract_x
_atom_site_fract_y
_atom_site_fract_z
_atom_site_U_iso_or_equiv
_atom_site_adp_type
_atom_site_occupancy
_atom_site_symmetry_multiplicity
_atom_site_calc_flag
_atom_site_refinement_flags
_atom_site_disorder_assembly
_atom_site_disorder_group
Hf1 Hf 1.107370(10) 0.81252(2) 0.43694(4) 0.02357(6) Uani 1 1 d . . .
N1 N 1.2174(3) 0.7821(5) 0.4081(3) 0.0281(15) Uani 1 1 d . . .
N2 N 1.1498(3) 0.7290(5) 0.5494(4) 0.0259(14) Uani 1 1 d . . .
C1 C 1.1462(5) 1.2536(7) 0.3735(7) 0.059(3) Uani 1 1 d . . .
H1A H 1.1229 1.3301 0.3920 0.088 Uiso 1 1 calc R . .
H1B H 1.1436 1.2444 0.3075 0.088 Uiso 1 1 calc R . .
H1C H 1.1921 1.2599 0.3918 0.088 Uiso 1 1 calc R . .
C2 C 1.1139(3) 1.1341(7) 0.4206(9) 0.058(3) Uani 1 1 d . . .
H2A H 1.1151 1.1456 0.4872 0.070 Uiso 1 1 calc R . .
H2B H 1.0675 1.1283 0.4020 0.070 Uiso 1 1 calc R . .
C3 C 1.1482(4) 1.0125(7) 0.3965(5) 0.039(2) Uani 1 1 d . . .
H3A H 1.1949 1.0184 0.4155 0.047 Uiso 1 1 calc R . .
C4 C 1.1451(3) 0.9674(6) 0.3004(5) 0.0298(18) Uani 1 1 d . . .
C5 C 1.0914(4) 0.9989(8) 0.2404(6) 0.043(2) Uani 1 1 d . . .
H5A H 1.0598 1.0584 0.2602 0.051 Uiso 1 1 calc R . .
C6 C 1.0848(4) 0.9473(8) 0.1583(6) 0.044(2) Uani 1 1 d . . .
H6A H 1.0491 0.9725 0.1215 0.053 Uiso 1 1 calc R . .
C7 C 1.1300(4) 0.8545(7) 0.1234(6) 0.0341(19) Uani 1 1 d . . .
C8 C 1.1226(4) 0.7989(8) 0.0368(6) 0.048(2) Uani 1 1 d . . .
H8A H 1.0867 0.8232 0.0000 0.058 Uiso 1 1 calc R . .
C9 C 1.1654(5) 0.7117(9) 0.0052(6) 0.067(3) Uani 1 1 d . . .
H9A H 1.1600 0.6760 -0.0533 0.080 Uiso 1 1 calc R . .
C10 C 1.2181(4) 0.6750(8) 0.0611(6) 0.050(2) Uani 1 1 d . . .
H10A H 1.2479 0.6130 0.0400 0.060 Uiso 1 1 calc R . .
C11 C 1.2269(4) 0.7276(7) 0.1454(5) 0.041(2) Uani 1 1 d . . .
H11A H 1.2626 0.7005 0.1815 0.050 Uiso 1 1 calc R . .
C12 C 1.1846(3) 0.8198(6) 0.1794(4) 0.0262(16) Uani 1 1 d . . .
C13 C 1.1900(3) 0.8797(6) 0.2670(5) 0.0254(16) Uani 1 1 d . . .
C14 C 1.2422(3) 0.8345(6) 0.3314(5) 0.0266(17) Uani 1 1 d . . .
C15 C 1.3104(3) 0.8447(7) 0.3188(5) 0.038(2) Uani 1 1 d . . .
H15A H 1.3283 0.8852 0.2670 0.046 Uiso 1 1 calc R . .
C16 C 1.3500(4) 0.7928(9) 0.3857(6) 0.054(3) Uani 1 1 d . . .
H16A H 1.3961 0.7944 0.3782 0.065 Uiso 1 1 calc R . .
C17 C 1.3236(3) 0.7387(8) 0.4631(5) 0.040(2) Uani 1 1 d . . .
H17A H 1.3515 0.7053 0.5086 0.048 Uiso 1 1 calc R . .
C18 C 1.2556(3) 0.7339(7) 0.4737(5) 0.0352(19) Uani 1 1 d . . .
C19 C 1.2178(3) 0.6741(7) 0.5517(5) 0.0319(18) Uani 1 1 d . . .
C20 C 1.2153(4) 0.5273(7) 0.5309(6) 0.049(2) Uani 1 1 d . . .
H20A H 1.1918 0.5131 0.4740 0.073 Uiso 1 1 calc R . .
H20B H 1.1926 0.4838 0.5803 0.073 Uiso 1 1 calc R . .
H20C H 1.2598 0.4944 0.5256 0.073 Uiso 1 1 calc R . .
C21 C 1.2547(4) 0.6928(8) 0.6411(5) 0.047(2) Uani 1 1 d . . .
H21A H 1.2568 0.7831 0.6554 0.071 Uiso 1 1 calc R . .
H21B H 1.2991 0.6593 0.6352 0.071 Uiso 1 1 calc R . .
H21C H 1.2318 0.6481 0.6898 0.071 Uiso 1 1 calc R . .
C22 C 1.1100(3) 0.7114(7) 0.6327(5) 0.0287(17) Uani 1 1 d . . .
C23 C 1.0656(3) 0.6078(7) 0.6431(5) 0.0301(18) Uani 1 1 d . . .
C24 C 1.0291(4) 0.5948(7) 0.7226(6) 0.044(2) Uani 1 1 d . . .
H24A H 1.0010 0.5243 0.7298 0.052 Uiso 1 1 calc R . .
C25 C 1.0337(4) 0.6828(8) 0.7901(6) 0.046(2) Uani 1 1 d . . .
H25A H 1.0095 0.6716 0.8444 0.055 Uiso 1 1 calc R . .
C26 C 1.0738(4) 0.7898(7) 0.7801(5) 0.036(2) Uani 1 1 d . . .
H26A H 1.0743 0.8520 0.8264 0.044 Uiso 1 1 calc R . .
C27 C 1.1129(3) 0.8062(6) 0.7031(5) 0.0263(16) Uani 1 1 d . . .
C28 C 1.0510(3) 0.5124(7) 0.5663(5) 0.0355(19) Uani 1 1 d . . .
H28A H 1.0814 0.5300 0.5149 0.043 Uiso 1 1 calc R . .
C29 C 1.0616(4) 0.3733(7) 0.5976(7) 0.055(3) Uani 1 1 d . . .
H29A H 1.1066 0.3630 0.6193 0.083 Uiso 1 1 calc R . .
H29B H 1.0539 0.3161 0.5466 0.083 Uiso 1 1 calc R . .
H29C H 1.0311 0.3534 0.6467 0.083 Uiso 1 1 calc R . .
C30 C 0.9800(4) 0.5313(8) 0.5323(6) 0.052(3) Uani 1 1 d . . .
H30A H 0.9740 0.6191 0.5130 0.078 Uiso 1 1 calc R . .
H30B H 0.9493 0.5119 0.5813 0.078 Uiso 1 1 calc R . .
H30C H 0.9717 0.4749 0.4809 0.078 Uiso 1 1 calc R . .
C31 C 1.1525(3) 0.9290(6) 0.6962(5) 0.0302(17) Uani 1 1 d . . .
H31A H 1.1815 0.9226 0.6419 0.036 Uiso 1 1 calc R . .
C32 C 1.1069(4) 1.0418(7) 0.6826(6) 0.043(2) Uani 1 1 d . . .
H32A H 1.0794 1.0273 0.6292 0.065 Uiso 1 1 calc R . .
H32B H 1.1329 1.1185 0.6736 0.065 Uiso 1 1 calc R . .
H32C H 1.0791 1.0520 0.7362 0.065 Uiso 1 1 calc R . .
C33 C 1.1965(4) 0.9513(8) 0.7810(6) 0.050(2) Uani 1 1 d . . .
H33A H 1.2206 1.0306 0.7737 0.074 Uiso 1 1 calc R . .
H33B H 1.2274 0.8812 0.7872 0.074 Uiso 1 1 calc R . .
H33D H 1.1691 0.9563 0.8353 0.074 Uiso 1 1 calc R . .
C34 C 1.0063(3) 0.8865(7) 0.4755(5) 0.041(2) Uani 1 1 d . . .
H34A H 0.9886 0.8356 0.5252 0.062 Uiso 1 1 calc R . .
H34D H 0.9772 0.8810 0.4230 0.062 Uiso 1 1 calc R . .
H34B H 1.0099 0.9748 0.4949 0.062 Uiso 1 1 calc R . .
C35 C 1.0796(4) 0.6641(7) 0.3338(5) 0.037(2) Uani 1 1 d . . .
H35D H 1.0629 0.5891 0.3650 0.056 Uiso 1 1 calc R . .
H35A H 1.1182 0.6410 0.2980 0.056 Uiso 1 1 calc R . .
H35B H 1.0458 0.6977 0.2935 0.056 Uiso 1 1 calc R . .

loop_
_atom_site_aniso_label
_atom_site_aniso_U_11
_atom_site_aniso_U_22
_atom_site_aniso_U_33
_atom_site_aniso_U_23
_atom_site_aniso_U_13
_atom_site_aniso_U_12
Hf1 0.02447(10) 0.02378(11) 0.02246(10) 0.0001(3) -0.0025(3) 0.00304(10)
N1 0.040(3) 0.021(3) 0.023(3) -0.003(2) -0.002(2) -0.003(2)
N2 0.031(3) 0.023(3) 0.024(3) 0.004(2) 0.008(2) 0.005(2)
C1 0.079(6) 0.041(5) 0.056(6) 0.000(5) 0.008(5) -0.005(5)
C2 0.068(5) 0.033(4) 0.074(9) 0.011(6) 0.022(6) 0.000(4)
C3 0.038(4) 0.038(4) 0.041(5) 0.009(3) 0.015(3) 0.004(4)
C4 0.032(4) 0.026(4) 0.031(4) 0.014(3) 0.007(3) 0.004(3)
C5 0.033(4) 0.041(5) 0.054(6) 0.005(4) 0.004(4) 0.012(4)
C6 0.042(4) 0.047(5) 0.044(5) 0.020(4) -0.009(4) 0.006(4)
C7 0.032(4) 0.030(4) 0.040(5) 0.005(4) 0.000(3) -0.004(3)
C8 0.046(5) 0.066(6) 0.033(5) 0.005(4) -0.009(4) -0.009(4)
C9 0.075(6) 0.089(8) 0.036(5) -0.016(5) 0.005(5) -0.016(6)
C10 0.062(5) 0.050(5) 0.038(5) -0.016(4) 0.018(4) 0.001(4)
C11 0.055(5) 0.034(4) 0.035(5) 0.004(4) 0.013(4) 0.013(4)
C12 0.036(3) 0.020(3) 0.023(3) 0.007(3) -0.004(3) -0.007(3)
C13 0.025(3) 0.026(4) 0.025(4) 0.010(3) 0.005(3) 0.001(3)
C14 0.019(3) 0.034(4) 0.027(4) -0.001(3) -0.002(3) -0.001(3)
C15 0.028(4) 0.057(5) 0.029(4) -0.005(4) 0.004(3) -0.003(4)
C16 0.026(4) 0.093(7) 0.043(5) -0.005(5) 0.001(4) -0.001(5)
C17 0.028(4) 0.059(5) 0.031(5) 0.001(3) -0.005(3) 0.008(4)
C18 0.033(4) 0.032(4) 0.041(4) -0.007(3) -0.007(3) 0.009(3)
C19 0.028(3) 0.039(4) 0.028(4) 0.009(3) -0.013(3) 0.009(3)
C20 0.047(4) 0.030(4) 0.070(7) 0.012(4) 0.007(4) 0.016(4)
C21 0.043(4) 0.061(6) 0.037(5) 0.001(4) -0.010(4) 0.020(4)
C22 0.033(3) 0.035(4) 0.019(3) 0.009(3) -0.001(3) 0.004(3)
C23 0.037(4) 0.031(4) 0.023(4) 0.005(3) 0.003(3) -0.006(3)
C24 0.050(4) 0.040(5) 0.041(5) 0.000(4) 0.015(4) -0.004(4)
C25 0.052(5) 0.050(5) 0.036(5) 0.007(4) 0.016(4) -0.006(4)
C26 0.052(4) 0.038(5) 0.019(4) -0.005(3) 0.009(3) 0.009(4)
C27 0.034(4) 0.023(4) 0.022(3) 0.009(3) -0.003(3) -0.004(3)
C28 0.036(4) 0.036(4) 0.035(4) -0.003(4) 0.004(3) -0.003(3)
C29 0.079(6) 0.021(4) 0.067(7) 0.002(4) 0.000(5) -0.012(4)
C30 0.054(5) 0.044(5) 0.058(6) -0.011(4) -0.002(4) -0.002(4)
C31 0.032(4) 0.027(4) 0.031(4) 0.003(3) -0.004(3) -0.009(3)
C32 0.048(4) 0.031(5) 0.050(5) 0.003(4) -0.020(4) -0.009(4)
C33 0.063(5) 0.033(5) 0.053(5) -0.001(4) -0.027(4) -0.005(4)
C34 0.037(4) 0.042(5) 0.045(5) -0.009(4) 0.003(3) 0.009(4)
C35 0.036(4) 0.045(5) 0.031(4) -0.002(4) 0.006(3) -0.002(4)

loop_
_atom_type_symbol
_atom_type_description
_atom_type_scat_dispersion_real
_atom_type_scat_dispersion_imag
_atom_type_scat_source
C C 0.0033 0.0016 'International Tables Vol C Tables 4.2.6.8 and 6.1.1.4'
H H 0.0000 0.0000 'International Tables Vol C Tables 4.2.6.8 and 6.1.1.4'
N N 0.0061 0.0033 'International Tables Vol C Tables 4.2.6.8 and 6.1.1.4'
Hf Hf -0.5830 6.1852 'International Tables Vol C Tables 4.2.6.8 and 6.1.1.4'

loop_
_geom_angle_atom_site_label_1
_geom_angle_atom_site_label_2
_geom_angle_atom_site_label_3
_geom_angle
_geom_angle_site_symmetry_1
_geom_angle_site_symmetry_3
_geom_angle_publ_flag
N2 Hf1 C35 110.4(3) . . ?
N2 Hf1 C34 109.0(2) . . ?
C35 Hf1 C34 100.3(3) . . ?
N2 Hf1 N1 71.35(19) . . ?
C35 Hf1 N1 91.4(2) . . ?
C34 Hf1 N1 167.1(2) . . ?
N2 Hf1 C3 116.0(2) . . ?
C35 Hf1 C3 122.9(3) . . ?
C34 Hf1 C3 94.4(3) . . ?
N1 Hf1 C3 74.5(2) . . ?
N2 Hf1 C4 137.3(2) . . ?
C35 Hf1 C4 89.5(3) . . ?
C34 Hf1 C4 103.6(2) . . ?
N1 Hf1 C4 70.74(19) . . ?
C3 Hf1 C4 33.5(2) . . ?
C18 N1 C14 122.5(6) . . ?
C18 N1 Hf1 119.1(4) . . ?
C14 N1 Hf1 117.4(4) . . ?
C22 N2 C19 116.1(5) . . ?
C22 N2 Hf1 119.1(4) . . ?
C19 N2 Hf1 124.7(4) . . ?
C3 C2 C1 112.5(7) . . ?
C4 C3 C2 118.4(8) . . ?
C4 C3 Hf1 86.5(4) . . ?
C2 C3 Hf1 122.9(5) . . ?
C13 C4 C5 115.9(7) . . ?
C13 C4 C3 121.2(6) . . ?
C5 C4 C3 122.4(6) . . ?
C13 C4 Hf1 92.7(4) . . ?
C5 C4 Hf1 112.1(5) . . ?
C3 C4 Hf1 60.0(4) . . ?
C6 C5 C4 122.4(7) . . ?
C5 C6 C7 122.5(7) . . ?
C8 C7 C12 119.7(7) . . ?
C8 C7 C6 122.4(7) . . ?
C12 C7 C6 117.9(7) . . ?
C9 C8 C7 121.6(8) . . ?
C8 C9 C10 118.7(8) . . ?
C11 C10 C9 121.1(8) . . ?
C10 C11 C12 121.7(8) . . ?
C11 C12 C7 117.0(7) . . ?
C11 C12 C13 125.4(6) . . ?
C7 C12 C13 117.6(6) . . ?
C4 C13 C12 123.8(6) . . ?
C4 C13 C14 117.1(6) . . ?
C12 C13 C14 118.7(6) . . ?
N1 C14 C15 120.7(6) . . ?
N1 C14 C13 112.9(5) . . ?
C15 C14 C13 126.4(6) . . ?
C16 C15 C14 116.9(7) . . ?
C17 C16 C15 121.4(7) . . ?
C16 C17 C18 119.6(7) . . ?
N1 C18 C17 118.9(7) . . ?
N1 C18 C19 114.0(6) . . ?
C17 C18 C19 127.1(7) . . ?
N2 C19 C18 106.9(5) . . ?
N2 C19 C21 115.1(6) . . ?
C18 C19 C21 110.3(6) . . ?
N2 C19 C20 110.0(5) . . ?
C18 C19 C20 106.1(6) . . ?
C21 C19 C20 108.0(6) . . ?
C23 C22 C27 118.7(6) . . ?
C23 C22 N2 122.1(6) . . ?
C27 C22 N2 119.0(6) . . ?
C24 C23 C22 120.3(7) . . ?
C24 C23 C28 116.6(6) . . ?
C22 C23 C28 122.9(6) . . ?
C25 C24 C23 120.6(7) . . ?
C24 C25 C26 120.8(7) . . ?
C27 C26 C25 121.2(7) . . ?
C26 C27 C22 118.3(6) . . ?
C26 C27 C31 117.4(7) . . ?
C22 C27 C31 124.2(6) . . ?
C23 C28 C29 111.9(7) . . ?
C23 C28 C30 109.5(6) . . ?
C29 C28 C30 110.4(6) . . ?
C32 C31 C27 110.4(6) . . ?
C32 C31 C33 109.8(6) . . ?
C27 C31 C33 112.4(6) . . ?

loop_
_geom_bond_atom_site_label_1
_geom_bond_atom_site_label_2
_geom_bond_distance
_geom_bond_site_symmetry_2
_geom_bond_publ_flag
Hf1 N2 2.050(6) . ?
Hf1 C35 2.238(8) . ?
Hf1 C34 2.261(6) . ?
Hf1 N1 2.292(5) . ?
Hf1 C3 2.329(7) . ?
Hf1 C4 2.684(7) . ?
N1 C18 1.332(8) . ?
N1 C14 1.346(8) . ?
N2 C22 1.472(8) . ?
N2 C19 1.495(8) . ?
C1 C2 1.572(11) . ?
C2 C3 1.494(10) . ?
C3 C4 1.483(10) . ?
C4 C13 1.383(9) . ?
C4 C5 1.436(10) . ?
C5 C6 1.323(12) . ?
C6 C7 1.430(11) . ?
C7 C8 1.401(12) . ?
C7 C12 1.422(10) . ?
C8 C9 1.343(12) . ?
C9 C10 1.398(12) . ?
C10 C11 1.362(11) . ?
C11 C12 1.384(10) . ?
C12 C13 1.431(9) . ?
C13 C14 1.492(9) . ?
C14 C15 1.398(9) . ?
C15 C16 1.378(11) . ?
C16 C17 1.373(11) . ?
C17 C18 1.389(10) . ?
C18 C19 1.508(10) . ?
C19 C21 1.517(10) . ?
C19 C20 1.569(10) . ?
C22 C23 1.419(9) . ?
C22 C27 1.431(10) . ?
C23 C24 1.383(10) . ?
C23 C28 1.532(10) . ?
C24 C25 1.353(11) . ?
C25 C26 1.392(10) . ?
C26 C27 1.386(10) . ?
C27 C31 1.520(9) . ?
C28 C29 1.543(10) . ?
C28 C30 1.536(10) . ?
C31 C32 1.514(10) . ?
C31 C33 1.544(10) . ?
